data_2240135
loop_
_publ_author_name
'Li, Peijuan'
'Kang, Zizhen'
'Fan, Xin'
'Jin, Longfei'

_publ_section_title
;
 Crystal structure of
 (<i>Z</i>)-2-hydroxy-4-methyl-<i>N</i>'-(4-oxo-1,3-thiazolidin-2-ylidene)benzohydrazide
 trihydrate
;
_journal_coeditor_code LH5733
_journal_issue 11
_journal_name_full 'Acta Crystallographica Section E'
_journal_page_first o1199
_journal_paper_doi 10.1107/S1600536814023356
_journal_volume 70
_journal_year 2014
_chemical_formula_iupac 'C11 H11 N3 O3 S, 3H2 O'
_chemical_formula_moiety 'C11 H11 N3 O3 S, 3(H2 O)'
_chemical_formula_sum 'C11 H17 N3 O6 S'
_chemical_formula_weight 319.33
_chemical_name_systematic
'(<i>Z</i>)-2-Hydroxy-4-methyl-<i>N</i>'-(4-oxo-1,3-thiazolidin-2-ylidene)benzohydrazide trihydrate'
_space_group_crystal_system triclinic
_space_group_IT_number 2
_space_group_name_Hall '-P 1'
_space_group_name_H-M_alt 'P -1'
_symmetry_space_group_name_Hall '-P 1'
_symmetry_space_group_name_H-M 'P -1'
_atom_sites_solution_hydrogens mixed
_cell_angle_alpha 103.047(2)
_cell_angle_beta 101.385(2)
_cell_angle_gamma 92.532(2)
_cell_formula_units_Z 2
_cell_length_a 7.3739(12)
_cell_length_b 8.5110(13)
_cell_length_c 12.493(2)
_cell_measurement_reflns_used 2596
_cell_measurement_temperature 296(2)
_cell_measurement_theta_max 31.14
_cell_measurement_theta_min 2.47
_cell_volume 745.5(2)
_computing_cell_refinement
;
SAINT (Bruker, 2001)
;
_computing_data_collection
;
APEX2 (Bruker, 2001)
;
_computing_data_reduction
;
SAINT (Bruker, 2001)
;
_computing_molecular_graphics
;
SHELXTL (Sheldrick, 2008) and PLATON (Spek, 2009)
;
_computing_publication_material
;
SHELXTL (Sheldrick, 2008)
;
_computing_structure_refinement
;
SHELXL2014 (Sheldrick, 2008)
;
_computing_structure_solution
;
SHELXS97 (Sheldrick, 2008)
;
_diffrn_ambient_temperature 296(2)
_diffrn_measured_fraction_theta_full 0.991
_diffrn_measured_fraction_theta_max 0.991
_diffrn_measurement_device_type 'Bruker APEXII CCD'
_diffrn_measurement_method '\f and \w scans'
_diffrn_radiation_type MoK\a
_diffrn_radiation_wavelength 0.71073
_diffrn_reflns_av_R_equivalents 0.0201
_diffrn_reflns_limit_h_max 8
_diffrn_reflns_limit_h_min -8
_diffrn_reflns_limit_k_max 10
_diffrn_reflns_limit_k_min -10
_diffrn_reflns_limit_l_max 15
_diffrn_reflns_limit_l_min -14
_diffrn_reflns_number 5460
_diffrn_reflns_theta_full 25.242
_diffrn_reflns_theta_max 25.497
_diffrn_reflns_theta_min 1.713
_exptl_absorpt_coefficient_mu 0.248
_exptl_absorpt_correction_T_max 0.9568
_exptl_absorpt_correction_T_min 0.9498
_exptl_absorpt_correction_type multi-scan
_exptl_absorpt_process_details
;
(SADABS; Sheldrick, 1996)
;
_exptl_crystal_colour yellow
_exptl_crystal_density_diffrn 1.423
_exptl_crystal_description block
_exptl_crystal_F_000 336
_exptl_crystal_size_max 0.210
_exptl_crystal_size_mid 0.200
_exptl_crystal_size_min 0.180
_refine_diff_density_max 0.531
_refine_diff_density_min -0.435
_refine_ls_extinction_method none
_refine_ls_goodness_of_fit_ref 1.098
_refine_ls_hydrogen_treatment constr
_refine_ls_matrix_type full
_refine_ls_number_parameters 191
_refine_ls_number_reflns 2731
_refine_ls_number_restraints 0
_refine_ls_restrained_S_all 1.098
_refine_ls_R_factor_all 0.0623
_refine_ls_R_factor_gt 0.0523
_refine_ls_shift/su_max 0.000
_refine_ls_shift/su_mean 0.000
_refine_ls_structure_factor_coef Fsqd
_refine_ls_weighting_details 'w=1/[\s^2^(Fo^2^)+(0.0721P)^2^+0.5146P] where P=(Fo^2^+2Fc^2^)/3'
_refine_ls_weighting_scheme calc
_refine_ls_wR_factor_gt 0.1464
_refine_ls_wR_factor_ref 0.1541
_reflns_number_gt 2266
_reflns_number_total 2731
_reflns_threshold_expression I>2\s(I)
_cod_data_source_file lh5733sup1.cif
_cod_data_source_block I
_cod_database_code 2240135
_cod_database_fobs_code 2240135
_shelx_space_group_comment
;
The symmetry employed for this shelxl refinement is uniquely defined
by the following loop, which should always be used as a source of
symmetry information in preference to the above space-group names.
They are only intended as comments.
;
_shelx_estimated_absorpt_t_min 0.950
_shelx_estimated_absorpt_t_max 0.957
_shelxl_version_number 2014/6

loop_
_space_group_symop_operation_xyz
'x, y, z'
'-x, -y, -z'

loop_
_atom_site_type_symbol
_atom_site_label
_atom_site_fract_x
_atom_site_fract_y
_atom_site_fract_z
_atom_site_U_iso_or_equiv
_atom_site_adp_type
_atom_site_calc_flag
_atom_site_occupancy
S S1 0.43631(10) -0.07307(8) 0.18232(6) 0.0437(2) Uani d 1
O O1 0.2052(3) -0.2057(2) -0.11504(16) 0.0516(5) Uani d 1
H H1O 0.2170 -0.3043 -0.1393 0.077 Uiso d 1
O O2 0.1220(3) 0.2836(2) -0.06337(16) 0.0554(6) Uani d 1
O O3 0.6060(3) 0.2112(3) 0.47760(17) 0.0650(6) Uani d 1
N N1 0.2365(3) 0.0858(3) 0.01408(17) 0.0383(5) Uani d 1
H H1A 0.2525 -0.0154 0.0060 0.046 Uiso calc 1
N N2 0.3037(3) 0.1936(2) 0.11730(17) 0.0394(5) Uani d 1
N N3 0.4615(3) 0.2237(3) 0.30031(18) 0.0424(5) Uani d 1
H H3B 0.4541 0.3266 0.3168 0.051 Uiso calc 1
C C1 0.0805(3) 0.0165(3) -0.1811(2) 0.0348(5) Uani d 1
C C2 0.1095(4) -0.1485(3) -0.2005(2) 0.0385(6) Uani d 1
C C3 0.0424(4) -0.2507(3) -0.3061(2) 0.0459(7) Uani d 1
H H3A 0.0628 -0.3597 -0.3176 0.055 Uiso calc 1
C C4 -0.0540(4) -0.1944(3) -0.3946(2) 0.0444(6) Uani d 1
C C5 -0.0822(4) -0.0295(3) -0.3762(2) 0.0436(6) Uani d 1
H H5A -0.1456 0.0114 -0.4345 0.052 Uiso calc 1
C C6 -0.0159(4) 0.0715(3) -0.2714(2) 0.0394(6) Uani d 1
H H6A -0.0360 0.1806 -0.2603 0.047 Uiso calc 1
C C7 -0.1260(5) -0.3079(4) -0.5088(3) 0.0658(9) Uani d 1
H H7A -0.1713 -0.4104 -0.4996 0.099 Uiso calc 1
H H7B -0.0272 -0.3230 -0.5489 0.099 Uiso calc 1
H H7C -0.2251 -0.2622 -0.5504 0.099 Uiso calc 1
C C8 0.1471(4) 0.1390(3) -0.0727(2) 0.0365(6) Uani d 1
C C9 0.3903(3) 0.1303(3) 0.1930(2) 0.0361(6) Uani d 1
C C10 0.5429(4) 0.1475(4) 0.3782(2) 0.0450(6) Uani d 1
C C11 0.5482(4) -0.0303(4) 0.3291(2) 0.0484(7) Uani d 1
H H11A 0.4837 -0.0940 0.3678 0.058 Uiso calc 1
H H11B 0.6758 -0.0574 0.3373 0.058 Uiso calc 1
O O4 0.4027(6) 0.5448(4) 0.3300(3) 0.1451(18) Uani d 1
H H4OA 0.3560 0.5885 0.3846 0.218 Uiso d 1
H H4OB 0.3221 0.5540 0.2778 0.218 Uiso d 1
O O5 0.7047(5) 0.5074(3) 0.1718(3) 0.1071(12) Uani d 1
H H5OA 0.7543 0.5677 0.1388 0.161 Uiso d 1
H H5OB 0.6264 0.5168 0.2128 0.161 Uiso d 1
O O6 0.1984(7) 0.5417(4) 0.1356(3) 0.160(2) Uani d 1
H H6OA 0.1074 0.5918 0.1148 0.241 Uiso d 1
H H6OB 0.1766 0.4661 0.0771 0.241 Uiso d 1

loop_
_atom_site_aniso_label
_atom_site_aniso_U_11
_atom_site_aniso_U_22
_atom_site_aniso_U_33
_atom_site_aniso_U_12
_atom_site_aniso_U_13
_atom_site_aniso_U_23
S1 0.0523(4) 0.0375(4) 0.0412(4) 0.0101(3) 0.0083(3) 0.0095(3)
O1 0.0767(14) 0.0345(10) 0.0386(10) 0.0106(9) -0.0014(9) 0.0093(8)
O2 0.0862(15) 0.0350(10) 0.0397(11) 0.0137(10) 0.0006(10) 0.0076(8)
O3 0.0801(15) 0.0747(15) 0.0328(11) 0.0121(12) -0.0027(10) 0.0094(10)
N1 0.0508(13) 0.0315(10) 0.0296(11) 0.0045(9) 0.0029(9) 0.0056(8)
N2 0.0496(13) 0.0344(11) 0.0309(11) 0.0037(9) 0.0039(9) 0.0050(9)
N3 0.0535(13) 0.0363(11) 0.0323(11) 0.0036(10) 0.0002(10) 0.0058(9)
C1 0.0363(13) 0.0376(13) 0.0311(12) 0.0036(10) 0.0081(10) 0.0083(10)
C2 0.0431(14) 0.0394(14) 0.0330(13) 0.0032(11) 0.0072(11) 0.0098(10)
C3 0.0568(17) 0.0372(14) 0.0395(15) 0.0060(12) 0.0054(12) 0.0046(11)
C4 0.0447(15) 0.0492(15) 0.0341(14) 0.0044(12) 0.0026(11) 0.0044(12)
C5 0.0424(14) 0.0534(16) 0.0342(13) 0.0114(12) 0.0046(11) 0.0105(12)
C6 0.0419(14) 0.0410(14) 0.0356(13) 0.0098(11) 0.0074(11) 0.0094(11)
C7 0.080(2) 0.059(2) 0.0419(17) 0.0092(17) -0.0070(15) -0.0042(14)
C8 0.0416(13) 0.0350(13) 0.0330(13) 0.0040(10) 0.0073(10) 0.0089(10)
C9 0.0383(13) 0.0352(13) 0.0343(13) 0.0014(10) 0.0081(10) 0.0079(10)
C10 0.0467(15) 0.0555(16) 0.0342(14) 0.0067(12) 0.0068(12) 0.0149(12)
C11 0.0536(17) 0.0538(17) 0.0426(15) 0.0139(13) 0.0107(13) 0.0194(13)
O4 0.216(4) 0.0616(18) 0.097(2) 0.052(2) -0.072(2) -0.0211(16)
O5 0.162(3) 0.0516(15) 0.139(3) 0.0217(17) 0.088(3) 0.0362(17)
O6 0.285(5) 0.0653(19) 0.073(2) 0.074(3) -0.067(3) -0.0197(15)

loop_
_atom_type_symbol
_atom_type_description
_atom_type_scat_dispersion_real
_atom_type_scat_dispersion_imag
_atom_type_scat_source
C C 0.0033 0.0016 'International Tables Vol C Tables 4.2.6.8 and 6.1.1.4'
H H 0.0000 0.0000 'International Tables Vol C Tables 4.2.6.8 and 6.1.1.4'
N N 0.0061 0.0033 'International Tables Vol C Tables 4.2.6.8 and 6.1.1.4'
O O 0.0106 0.0060 'International Tables Vol C Tables 4.2.6.8 and 6.1.1.4'
S S 0.1246 0.1234 'International Tables Vol C Tables 4.2.6.8 and 6.1.1.4'

loop_
_geom_angle_atom_site_label_1
_geom_angle_atom_site_label_2
_geom_angle_atom_site_label_3
_geom_angle
C9 S1 C11 91.62(12)
C2 O1 H1O 108.8
C8 N1 N2 120.0(2)
C8 N1 H1A 120.0
N2 N1 H1A 120.0
C9 N2 N1 114.6(2)
C10 N3 C9 117.5(2)
C10 N3 H3B 121.2
C9 N3 H3B 121.2
C6 C1 C2 117.5(2)
C6 C1 C8 117.0(2)
C2 C1 C8 125.5(2)
O1 C2 C3 120.8(2)
O1 C2 C1 119.0(2)
C3 C2 C1 120.1(2)
C4 C3 C2 121.7(3)
C4 C3 H3A 119.2
C2 C3 H3A 119.2
C3 C4 C5 118.5(2)
C3 C4 C7 120.8(3)
C5 C4 C7 120.7(3)
C6 C5 C4 119.7(2)
C6 C5 H5A 120.1
C4 C5 H5A 120.1
C5 C6 C1 122.5(2)
C5 C6 H6A 118.8
C1 C6 H6A 118.8
C4 C7 H7A 109.5
C4 C7 H7B 109.5
H7A C7 H7B 109.5
C4 C7 H7C 109.5
H7A C7 H7C 109.5
H7B C7 H7C 109.5
O2 C8 N1 121.3(2)
O2 C8 C1 121.7(2)
N1 C8 C1 117.0(2)
N2 C9 N3 120.5(2)
N2 C9 S1 128.4(2)
N3 C9 S1 111.13(18)
O3 C10 N3 125.6(3)
O3 C10 C11 122.5(3)
N3 C10 C11 111.9(2)
C10 C11 S1 107.76(18)
C10 C11 H11A 110.2
S1 C11 H11A 110.2
C10 C11 H11B 110.2
S1 C11 H11B 110.2
H11A C11 H11B 108.5
H4OA O4 H4OB 100.2
H5OA O5 H5OB 135.7
H6OA O6 H6OB 95.3

loop_
_geom_bond_atom_site_label_1
_geom_bond_atom_site_label_2
_geom_bond_distance
S1 C9 1.759(3)
S1 C11 1.803(3)
O1 C2 1.357(3)
O1 H1O 0.8400
O2 C8 1.236(3)
O3 C10 1.224(3)
N1 C8 1.334(3)
N1 N2 1.387(3)
N1 H1A 0.8600
N2 C9 1.271(3)
N3 C10 1.349(3)
N3 C9 1.382(3)
N3 H3B 0.8600
C1 C6 1.396(4)
C1 C2 1.404(4)
C1 C8 1.489(3)
C2 C3 1.388(4)
C3 C4 1.385(4)
C3 H3A 0.9300
C4 C5 1.401(4)
C4 C7 1.511(4)
C5 C6 1.376(4)
C5 H5A 0.9300
C6 H6A 0.9300
C7 H7A 0.9600
C7 H7B 0.9600
C7 H7C 0.9600
C10 C11 1.504(4)
C11 H11A 0.9700
C11 H11B 0.9700
O4 H4OA 0.8430
O4 H4OB 0.8119
O5 H5OA 0.8400
O5 H5OB 0.8399
O6 H6OA 0.8400
O6 H6OB 0.8400

loop_
_geom_hbond_atom_site_label_D
_geom_hbond_atom_site_label_H
_geom_hbond_atom_site_label_A
_geom_hbond_site_symmetry_A
_geom_hbond_distance_DH
_geom_hbond_distance_HA
_geom_hbond_distance_DA
_geom_hbond_angle_DHA
O1 H1O O5 2_655 0.84 1.83 2.655(3) 167.0
N1 H1A S1 . 0.86 2.51 2.941(2) 112.0
N1 H1A O1 . 0.86 1.92 2.609(3) 136.7
N3 H3B O4 . 0.86 1.89 2.739(4) 169.7
O4 H4OA O3 2_666 0.84 2.10 2.813(4) 142.7
O4 H4OB O6 . 0.81 1.81 2.587(4) 160.5
O5 H5OA O2 2_665 0.84 2.02 2.864(3) 178.4
O5 H5OB O4 . 0.84 2.40 3.239(6) 179.8
O6 H6OA O2 2_565 0.84 2.11 2.947(4) 179.6
O6 H6OB O2 . 0.84 2.02 2.862(3) 179.5

loop_
_geom_torsion_atom_site_label_1
_geom_torsion_atom_site_label_2
_geom_torsion_atom_site_label_3
_geom_torsion_atom_site_label_4
_geom_torsion
C8 N1 N2 C9 -178.4(2)
C6 C1 C2 O1 179.0(2)
C8 C1 C2 O1 0.2(4)
C6 C1 C2 C3 -0.4(4)
C8 C1 C2 C3 -179.2(2)
O1 C2 C3 C4 -179.4(3)
C1 C2 C3 C4 0.0(4)
C2 C3 C4 C5 0.5(4)
C2 C3 C4 C7 -180.0(3)
C3 C4 C5 C6 -0.6(4)
C7 C4 C5 C6 179.9(3)
C4 C5 C6 C1 0.2(4)
C2 C1 C6 C5 0.3(4)
C8 C1 C6 C5 179.2(2)
N2 N1 C8 O2 -0.1(4)
N2 N1 C8 C1 179.4(2)
C6 C1 C8 O2 -1.6(4)
C2 C1 C8 O2 177.2(3)
C6 C1 C8 N1 178.9(2)
C2 C1 C8 N1 -2.3(4)
N1 N2 C9 N3 -178.8(2)
N1 N2 C9 S1 0.7(4)
C10 N3 C9 N2 176.4(2)
C10 N3 C9 S1 -3.1(3)
C11 S1 C9 N2 -177.6(3)
C11 S1 C9 N3 1.9(2)
C9 N3 C10 O3 -177.0(3)
C9 N3 C10 C11 2.8(4)
O3 C10 C11 S1 178.6(2)
N3 C10 C11 S1 -1.2(3)
C9 S1 C11 C10 -0.4(2)
